data_7128590
loop_
_publ_author_name
'\/Lukasik, Beata'
'Kowalska, Justyna'
'Frankowski, Sebastian'
'Albrecht, \/Lukasz'

_publ_section_title
;
 Vinylogous hydrazone strategy for the organocatalytic alkylation of
 heteroaromatic derivatives.
;
_journal_issue 51
_journal_name_full 'Chemical communications (Cambridge, England)'
_journal_page_first 6312
_journal_page_last 6315
_journal_paper_doi 10.1039/d1cc01923f
_journal_volume 57
_journal_year 2021
_chemical_absolute_configuration ad
_chemical_formula_moiety 'C20 H25 N3 O2'
_chemical_formula_sum 'C20 H25 N3 O2'
_chemical_formula_weight 339.43
_chemical_melting_point 368
_chemical_name_systematic
;
(S,E)-methyl 5-(5-((E)-(2,2-dimethylhydrazono)methyl)-1-methyl-1H-pyrrol-2-yl)-5-phenylpent-2-enoate
;
_space_group_IT_number 1
_space_group_name_Hall 'P 1'
_space_group_name_H-M_alt 'P 1'
_symmetry_cell_setting triclinic
_symmetry_Int_Tables_number 1
_symmetry_space_group_name_Hall 'P 1'
_symmetry_space_group_name_H-M 'P 1'
_atom_sites_solution_hydrogens geom
_atom_sites_solution_primary difmap
_atom_sites_solution_secondary difmap
_audit_update_record
;
2021-02-24 deposited with the CCDC.	2021-06-02 downloaded from the CCDC.
;
_cell_angle_alpha 91.537(2)
_cell_angle_beta 93.551(2)
_cell_angle_gamma 91.604(2)
_cell_formula_units_Z 1
_cell_length_a 6.4512(1)
_cell_length_b 8.5325(2)
_cell_length_c 8.7429(2)
_cell_measurement_reflns_used 8522
_cell_measurement_temperature 293
_cell_measurement_theta_max 78.583
_cell_measurement_theta_min 5.069
_cell_volume 479.943(17)
_computing_cell_refinement 'CrysAlisPro 1.171.41.96a (Rigaku OD, 2021)'
_computing_data_collection 'CrysAlisPro 1.171.41.96a (Rigaku OD, 2021)'
_computing_data_reduction 'CrysAlisPro 1.171.41.96a (Rigaku OD, 2021)'
_diffrn_ambient_temperature 293
_diffrn_detector 'Hybrid Pixel Array Detector'
_diffrn_detector_area_resol_mean 5.8140
_diffrn_detector_type 'Pilatus 300K'
_diffrn_measured_fraction_theta_full 0.995
_diffrn_measured_fraction_theta_max 0.995
_diffrn_measurement_device 'four-circle diffractometer'
_diffrn_measurement_device_type 'XtaLAB Synergy, Dualflex, Pilatus 300K'
_diffrn_measurement_method '\w scans'
_diffrn_radiation_monochromator mirror
_diffrn_radiation_probe x-ray
_diffrn_radiation_type 'Cu K\a'
_diffrn_radiation_wavelength 1.54184
_diffrn_reflns_av_R_equivalents 0.0126
_diffrn_reflns_av_unetI/netI 0.0109
_diffrn_reflns_limit_h_max 7
_diffrn_reflns_limit_h_min -7
_diffrn_reflns_limit_k_max 10
_diffrn_reflns_limit_k_min -10
_diffrn_reflns_limit_l_max 10
_diffrn_reflns_limit_l_min -9
_diffrn_reflns_number 9488
_diffrn_reflns_theta_full 66.60
_diffrn_reflns_theta_max 66.60
_diffrn_reflns_theta_min 5.07
_diffrn_source_type 'PhotonJet (Cu) X-ray Source'
_exptl_absorpt_coefficient_mu 0.613
_exptl_absorpt_correction_T_max 1.000
_exptl_absorpt_correction_T_min 0.310
_exptl_absorpt_correction_type gaussian
_exptl_absorpt_process_details
;
CrysAlisPro 1.171.41.96a (Rigaku Oxford Diffraction, 2021)
Numerical absorption correction based on gaussian integration over
a multifaceted crystal model
Empirical absorption correction using spherical harmonics,
implemented in SCALE3 ABSPACK scaling algorithm.

Empirical correction (ABSPACK) includes:
- Absorption correction using spherical harmonics
- Frame scaling
- Detector area scaling
;
_exptl_crystal_colour Colourless
_exptl_crystal_density_diffrn 1.174
_exptl_crystal_description Plate
_exptl_crystal_F_000 182
_exptl_crystal_size_max 0.52
_exptl_crystal_size_mid 0.39
_exptl_crystal_size_min 0.11
_refine_diff_density_max 0.224
_refine_diff_density_min -0.178
_refine_diff_density_rms 0.020
_refine_ls_abs_structure_details
;
 Flack x determined using 1485 quotients [(I+)-(I-)]/[(I+)+(I-)]
 (Parsons, Flack and Wagner, Acta Cryst. B69 (2013) 249-259).
;
_refine_ls_abs_structure_Flack -0.02(6)
_refine_ls_extinction_coef 0.047(6)
_refine_ls_extinction_expression Fc^*^=kFc[1+0.001xFc^2^\l^3^/sin(2\q)]^-1/4^
_refine_ls_extinction_method 'SHELXL-2018/3 (Sheldrick 2018)'
_refine_ls_goodness_of_fit_ref 1.045
_refine_ls_hydrogen_treatment constr
_refine_ls_matrix_type full
_refine_ls_number_parameters 231
_refine_ls_number_reflns 3227
_refine_ls_number_restraints 3
_refine_ls_restrained_S_all 1.044
_refine_ls_R_factor_all 0.0350
_refine_ls_R_factor_gt 0.0348
_refine_ls_shift/su_max 0.000
_refine_ls_shift/su_mean 0.000
_refine_ls_structure_factor_coef Fsqd
_refine_ls_weighting_details 'w=1/[\s^2^(Fo^2^)+(0.0461P)^2^+0.0559P] where P=(Fo^2^+2Fc^2^)/3'
_refine_ls_weighting_scheme calc
_refine_ls_wR_factor_gt 0.0924
_refine_ls_wR_factor_ref 0.0926
_reflns_number_gt 3193
_reflns_number_total 3227
_reflns_threshold_expression I>2\s(I)
_cod_data_source_file d1cc01923f2.cif
_cod_data_source_block blu25b
_cod_database_code 7128590
_diffrn_radiati_diffrn_source 'micro-focus sealed X-ray tube'

loop_
_space_group_symop_id
_space_group_symop_operation_xyz
1 x,y,z

loop_
_atom_site_aniso_label
_atom_site_aniso_U_11
_atom_site_aniso_U_22
_atom_site_aniso_U_33
_atom_site_aniso_U_23
_atom_site_aniso_U_13
_atom_site_aniso_U_12
O1 0.0858(14) 0.1156(19) 0.0791(15) -0.0179(13) -0.0006(11) 0.0016(13)
O2 0.0723(14) 0.222(3) 0.0830(17) -0.0205(18) 0.0036(12) 0.0211(17)
N1 0.0537(10) 0.0470(10) 0.0594(12) 0.0016(8) 0.0112(9) 0.0003(8)
N2 0.0689(14) 0.0740(14) 0.0799(16) -0.0050(11) 0.0007(11) -0.0108(11)
N3 0.097(2) 0.129(3) 0.089(2) -0.0173(18) -0.0041(17) -0.0339(19)
C1 0.103(3) 0.129(3) 0.104(3) -0.021(2) -0.030(2) 0.004(2)
C2 0.0739(17) 0.0876(19) 0.0605(17) 0.0131(14) 0.0050(13) 0.0115(14)
C3 0.0740(16) 0.0775(17) 0.0638(16) 0.0065(13) 0.0145(12) -0.0028(13)
C4 0.0741(17) 0.090(2) 0.0698(18) 0.0031(15) -0.0005(13) 0.0219(15)
C5 0.0875(19) 0.0604(14) 0.0700(18) 0.0098(12) -0.0053(14) 0.0055(13)
C6 0.0577(13) 0.0482(11) 0.0615(15) 0.0012(10) 0.0061(10) 0.0050(10)
C7 0.0596(13) 0.0416(10) 0.0604(14) 0.0021(9) 0.0095(11) 0.0026(9)
C8 0.0735(16) 0.0597(14) 0.0678(16) -0.0019(11) 0.0193(13) -0.0052(11)
C9 0.0599(14) 0.0599(14) 0.0855(19) 0.0008(12) 0.0197(12) -0.0090(11)
C10 0.0542(12) 0.0453(11) 0.0709(16) 0.0010(10) 0.0081(11) -0.0012(9)
C11 0.0635(14) 0.0722(15) 0.0657(16) -0.0022(12) 0.0151(12) -0.0092(12)
C12 0.0646(14) 0.0572(13) 0.0725(17) 0.0022(11) 0.0075(12) -0.0013(11)
C13 0.087(2) 0.089(2) 0.119(3) -0.017(2) -0.017(2) -0.0157(17)
C14 0.116(3) 0.122(3) 0.068(2) -0.0030(19) 0.0022(19) -0.017(2)
C15 0.0574(12) 0.0482(11) 0.0541(13) -0.0014(9) -0.0014(9) 0.0003(9)
C16 0.0728(15) 0.0554(13) 0.0685(16) -0.0026(11) 0.0076(12) 0.0073(11)
C17 0.100(2) 0.0569(15) 0.084(2) -0.0125(14) -0.0060(17) 0.0172(15)
C18 0.124(3) 0.0476(14) 0.084(2) 0.0015(13) -0.0128(19) -0.0059(16)
C19 0.111(2) 0.0618(17) 0.096(2) 0.0052(15) 0.0126(19) -0.0263(17)
C20 0.0731(16) 0.0599(14) 0.086(2) -0.0026(13) 0.0148(14) -0.0110(12)

loop_
_atom_site_label
_atom_site_type_symbol
_atom_site_thermal_displace_type
_atom_site_fract_x
_atom_site_fract_y
_atom_site_fract_z
_atom_site_occupancy
_atom_site_U_iso_or_equiv
_atom_site_calc_flag
_atom_site_refinement_flags
_atom_site_disorder_assembly
_atom_site_disorder_group
O1 O Uani -0.0855(4) 0.2737(3) -0.0908(3) 1.000 0.0941(9) d . . .
O2 O Uani -0.2623(4) 0.3835(5) 0.0881(3) 1.000 0.1260(12) d . . .
N1 N Uani 0.5743(3) 0.6319(2) 0.7054(2) 1.000 0.0531(6) d . . .
N2 N Uani 1.0167(4) 0.8334(3) 0.9079(3) 1.000 0.0748(8) d . . .
N3 N Uani 1.0925(5) 0.8840(4) 1.0517(4) 1.000 0.1065(14) d . . .
C1 C Uani -0.2720(6) 0.2100(6) -0.1684(5) 1.000 0.1139(17) d . . .
C2 C Uani -0.1023(5) 0.3567(4) 0.0376(3) 1.000 0.0736(10) d . . .
C3 C Uani 0.1028(5) 0.4111(3) 0.1041(4) 1.000 0.0714(9) d . . .
C4 C Uani 0.1286(5) 0.4871(4) 0.2339(4) 1.000 0.0778(11) d . . .
C5 C Uani 0.3284(5) 0.5516(3) 0.3074(3) 1.000 0.0729(10) d . . .
C6 C Uani 0.3568(4) 0.5127(3) 0.4780(3) 1.000 0.0556(8) d . . .
C7 C Uani 0.5466(4) 0.5982(2) 0.5508(3) 1.000 0.0536(7) d . . .
C8 C Uani 0.7191(4) 0.6553(3) 0.4834(3) 1.000 0.0666(9) d . . .
C9 C Uani 0.8546(4) 0.7245(3) 0.5993(4) 1.000 0.0680(9) d . . .
C10 C Uani 0.7629(4) 0.7111(3) 0.7363(3) 1.000 0.0567(8) d . . .
C11 C Uani 0.4250(4) 0.5943(3) 0.8180(3) 1.000 0.0670(9) d . . .
C12 C Uani 0.8349(4) 0.7687(3) 0.8883(3) 1.000 0.0647(9) d . . .
C13 C Uani 1.2758(6) 0.9799(4) 1.0486(5) 1.000 0.1000(14) d . . .
C14 C Uani 0.9533(6) 0.9114(5) 1.1691(4) 1.000 0.1026(16) d . . .
C15 C Uani 0.3629(3) 0.3360(3) 0.4987(3) 1.000 0.0535(7) d . . .
C16 C Uani 0.5190(4) 0.2487(3) 0.4406(3) 1.000 0.0654(8) d . . .
C17 C Uani 0.5262(5) 0.0888(3) 0.4627(4) 1.000 0.0808(11) d . . .
C18 C Uani 0.3781(6) 0.0145(3) 0.5444(4) 1.000 0.0862(13) d . . .
C19 C Uani 0.2224(6) 0.0988(4) 0.6013(4) 1.000 0.0898(11) d . . .
C20 C Uani 0.2132(4) 0.2591(3) 0.5782(4) 1.000 0.0729(10) d . . .
H1A H Uiso -0.23837 0.12649 -0.23753 1.000 0.1710 c RU . .
H1B H Uiso -0.34021 0.29064 -0.22511 1.000 0.1710 c RU . .
H1C H Uiso -0.36266 0.16998 -0.09462 1.000 0.1710 c RU . .
H3 H Uiso 0.21915 0.38986 0.05027 1.000 0.0860 c RU . .
H4 H Uiso 0.01006 0.50314 0.28695 1.000 0.0930 c RU . .
H5A H Uiso 0.33339 0.66457 0.29768 1.000 0.0870 c RU . .
H5B H Uiso 0.44256 0.50922 0.25387 1.000 0.0870 c RU . .
H6 H Uiso 0.23584 0.55098 0.52861 1.000 0.0670 c RU . .
H8 H Uiso 0.74200 0.64907 0.37951 1.000 0.0800 c RU . .
H9 H Uiso 0.98385 0.77135 0.58571 1.000 0.0820 c RU . .
H11A H Uiso 0.49723 0.58003 0.91575 1.000 0.1000 c RU . .
H11B H Uiso 0.34878 0.49958 0.78624 1.000 0.1000 c RU . .
H11C H Uiso 0.33049 0.67864 0.82635 1.000 0.1000 c RU . .
H12 H Uiso 0.75074 0.75880 0.97033 1.000 0.0780 c RU . .
H13A H Uiso 1.34385 0.98773 1.14942 1.000 0.1500 c RU . .
H13B H Uiso 1.23976 1.08263 1.01569 1.000 0.1500 c RU . .
H13C H Uiso 1.36745 0.93417 0.97862 1.000 0.1500 c RU . .
H14A H Uiso 1.02896 0.95670 1.25827 1.000 0.1540 c RU . .
H14B H Uiso 0.88826 0.81381 1.19481 1.000 0.1540 c RU . .
H14C H Uiso 0.84890 0.98202 1.13340 1.000 0.1540 c RU . .
H16 H Uiso 0.62038 0.29792 0.38615 1.000 0.0780 c RU . .
H17 H Uiso 0.63135 0.03135 0.42221 1.000 0.0970 c RU . .
H18 H Uiso 0.38445 -0.09258 0.56061 1.000 0.1030 c RU . .
H19 H Uiso 0.12165 0.04879 0.65575 1.000 0.1080 c RU . .
H20 H Uiso 0.10546 0.31532 0.61665 1.000 0.0870 c RU . .

loop_
_atom_type_symbol
_atom_type_description
_atom_type_scat_dispersion_real
_atom_type_scat_dispersion_imag
_atom_type_scat_source
C C 0.0181 0.0091 ' International Tables Vol C Tables 4.2.6.8 and 6.1.1.4'
H H 0.0000 0.0000 ' International Tables Vol C Tables 4.2.6.8 and 6.1.1.4'
N N 0.0311 0.0180 ' International Tables Vol C Tables 4.2.6.8 and 6.1.1.4'
O O 0.0492 0.0322 ' International Tables Vol C Tables 4.2.6.8 and 6.1.1.4'

loop_
_geom_angle_atom_site_label_1
_geom_angle_atom_site_label_2
_geom_angle_atom_site_label_3
_geom_angle
C1 O1 C2 117.9(3)
C7 N1 C10 109.43(19)
C7 N1 C11 125.1(2)
C10 N1 C11 125.45(19)
N3 N2 C12 120.3(3)
N2 N3 C13 112.7(3)
N2 N3 C14 120.0(3)
C13 N3 C14 119.1(3)
O1 C2 O2 123.2(3)
O1 C2 C3 111.1(3)
O2 C2 C3 125.7(3)
C2 C3 C4 122.9(3)
C3 C4 C5 126.7(3)
C4 C5 C6 112.6(2)
C5 C6 C7 110.1(2)
C5 C6 C15 111.1(2)
C7 C6 C15 112.5(2)
N1 C7 C6 123.3(2)
N1 C7 C8 107.5(2)
C6 C7 C8 129.2(2)
C7 C8 C9 107.9(2)
C8 C9 C10 108.1(2)
N1 C10 C9 107.1(2)
N1 C10 C12 123.1(2)
C9 C10 C12 129.7(2)
N2 C12 C10 118.9(2)
C6 C15 C16 121.0(2)
C6 C15 C20 120.7(2)
C16 C15 C20 118.3(2)
C15 C16 C17 120.8(3)
C16 C17 C18 120.3(3)
C17 C18 C19 119.6(3)
C18 C19 C20 120.4(3)
C15 C20 C19 120.7(3)
O1 C1 H1A 109.00
O1 C1 H1B 109.00
O1 C1 H1C 109.00
H1A C1 H1B 109.00
H1A C1 H1C 109.00
H1B C1 H1C 109.00
C2 C3 H3 119.00
C4 C3 H3 119.00
C3 C4 H4 117.00
C5 C4 H4 117.00
C4 C5 H5A 109.00
C4 C5 H5B 109.00
C6 C5 H5A 109.00
C6 C5 H5B 109.00
H5A C5 H5B 108.00
C5 C6 H6 108.00
C7 C6 H6 108.00
C15 C6 H6 108.00
C7 C8 H8 126.00
C9 C8 H8 126.00
C8 C9 H9 126.00
C10 C9 H9 126.00
N1 C11 H11A 109.00
N1 C11 H11B 109.00
N1 C11 H11C 109.00
H11A C11 H11B 109.00
H11A C11 H11C 109.00
H11B C11 H11C 109.00
N2 C12 H12 121.00
C10 C12 H12 121.00
N3 C13 H13A 109.00
N3 C13 H13B 109.00
N3 C13 H13C 109.00
H13A C13 H13B 109.00
H13A C13 H13C 109.00
H13B C13 H13C 109.00
N3 C14 H14A 109.00
N3 C14 H14B 109.00
N3 C14 H14C 109.00
H14A C14 H14B 109.00
H14A C14 H14C 110.00
H14B C14 H14C 109.00
C15 C16 H16 120.00
C17 C16 H16 120.00
C16 C17 H17 120.00
C18 C17 H17 120.00
C17 C18 H18 120.00
C19 C18 H18 120.00
C18 C19 H19 120.00
C20 C19 H19 120.00
C15 C20 H20 120.00
C19 C20 H20 120.00

loop_
_geom_bond_atom_site_label_1
_geom_bond_atom_site_label_2
_geom_bond_distance
O1 C1 1.430(5)
O1 C2 1.323(4)
O2 C2 1.173(4)
N1 C7 1.374(3)
N1 C10 1.383(3)
N1 C11 1.455(3)
N2 N3 1.374(4)
N2 C12 1.282(4)
N3 C13 1.421(5)
N3 C14 1.424(5)
C2 C3 1.470(5)
C3 C4 1.291(5)
C4 C5 1.489(4)
C5 C6 1.538(4)
C6 C7 1.505(4)
C6 C15 1.525(4)
C7 C8 1.375(4)
C8 C9 1.403(4)
C9 C10 1.374(4)
C10 C12 1.449(4)
C15 C16 1.383(3)
C15 C20 1.385(4)
C16 C17 1.385(4)
C17 C18 1.378(5)
C18 C19 1.363(5)
C19 C20 1.390(4)
C1 H1A 0.9600
C1 H1B 0.9600
C1 H1C 0.9600
C3 H3 0.9300
C4 H4 0.9300
C5 H5A 0.9700
C5 H5B 0.9700
C6 H6 0.9800
C8 H8 0.9300
C9 H9 0.9300
C11 H11A 0.9600
C11 H11B 0.9600
C11 H11C 0.9600
C12 H12 0.9300
C13 H13A 0.9600
C13 H13B 0.9600
C13 H13C 0.9600
C14 H14A 0.9600
C14 H14B 0.9600
C14 H14C 0.9600
C16 H16 0.9300
C17 H17 0.9300
C18 H18 0.9300
C19 H19 0.9300
C20 H20 0.9300

loop_
_geom_hbond_atom_site_label_D
_geom_hbond_atom_site_label_H
_geom_hbond_atom_site_label_A
_geom_hbond_distance_DH
_geom_hbond_distance_HA
_geom_hbond_distance_DA
_geom_hbond_angle_DHA
_geom_hbond_site_symmetry_A
C11 H11C N2 0.96 2.57 3.491(4) 160 1_455

loop_
_geom_torsion_atom_site_label_1
_geom_torsion_atom_site_label_2
_geom_torsion_atom_site_label_3
_geom_torsion_atom_site_label_4
_geom_torsion
C1 O1 C2 O2 -2.0(5)
C1 O1 C2 C3 179.0(3)
C10 N1 C7 C6 -179.9(2)
C10 N1 C7 C8 0.4(2)
C11 N1 C7 C6 -1.7(3)
C11 N1 C7 C8 178.6(2)
C7 N1 C10 C9 -0.9(3)
C7 N1 C10 C12 177.6(2)
C11 N1 C10 C9 -179.1(2)
C11 N1 C10 C12 -0.6(4)
C12 N2 N3 C13 -168.1(3)
C12 N2 N3 C14 -19.9(5)
N3 N2 C12 C10 -177.6(3)
O1 C2 C3 C4 -176.1(3)
O2 C2 C3 C4 4.9(6)
C2 C3 C4 C5 -177.6(3)
C3 C4 C5 C6 -133.2(3)
C4 C5 C6 C7 -172.6(2)
C4 C5 C6 C15 62.1(3)
C5 C6 C7 N1 156.7(2)
C5 C6 C7 C8 -23.7(3)
C15 C6 C7 N1 -78.8(3)
C15 C6 C7 C8 100.8(3)
C5 C6 C15 C16 63.1(3)
C5 C6 C15 C20 -117.7(3)
C7 C6 C15 C16 -60.8(3)
C7 C6 C15 C20 118.3(3)
N1 C7 C8 C9 0.2(3)
C6 C7 C8 C9 -179.5(2)
C7 C8 C9 C10 -0.8(3)
C8 C9 C10 N1 1.0(3)
C8 C9 C10 C12 -177.3(3)
N1 C10 C12 N2 176.3(2)
C9 C10 C12 N2 -5.6(4)
C6 C15 C16 C17 178.6(3)
C20 C15 C16 C17 -0.6(4)
C6 C15 C20 C19 -178.0(3)
C16 C15 C20 C19 1.2(4)
C15 C16 C17 C18 -0.6(5)
C16 C17 C18 C19 1.1(5)
C17 C18 C19 C20 -0.4(5)
C18 C19 C20 C15 -0.7(5)
